data_7227548
loop_
_publ_author_name
'Yu, Fangfang'
'Wang, Mingliang'
'Sun, Hao'
'Shan, Yaqi'
'Du, Man'
'Khan, Arshad'
'Usman, Rabia'
'Zhang, Wei'
'Shan, Hongbin'
'Xu, Chunxiang'

_publ_section_title
;
 Tuning the solid-state fluorescence of chalcone crystals via molecular
 coplanarity and J-aggregate formation
;
_journal_issue 14
_journal_name_full 'RSC Adv.'
_journal_page_first 8491
_journal_paper_doi 10.1039/C6RA27458G
_journal_volume 7
_journal_year 2017
_chemical_formula_sum 'C25 H15 N O3'
_chemical_formula_weight 377.38
_chemical_name_systematic '3-(1-pyrenyl)-1-(4-nitrophenyl) prop-2-en-1-one'
_space_group_crystal_system monoclinic
_space_group_IT_number 14
_space_group_name_Hall '-P 2yn'
_space_group_name_H-M_alt 'P 1 21/n 1'
_symmetry_space_group_name_Hall '-P 2yn'
_symmetry_space_group_name_H-M 'P 1 21/n 1'
_atom_sites_solution_hydrogens geom
_audit_creation_method SHELXL-2014
_audit_update_record
;
2017-01-16 deposited with the CCDC.
2017-01-18 downloaded from the CCDC.
;
_cell_angle_alpha 90
_cell_angle_beta 94.00(3)
_cell_angle_gamma 90
_cell_formula_units_Z 4
_cell_length_a 7.3870(15)
_cell_length_b 7.8470(16)
_cell_length_c 32.089(6)
_cell_measurement_reflns_used 25
_cell_measurement_temperature 293(2)
_cell_measurement_theta_max 13
_cell_measurement_theta_min 9
_cell_volume 1855.5(6)
_computing_structure_refinement 'SHELXL-2014 (Sheldrick, 2014)'
_diffrn_ambient_temperature 293(2)
_diffrn_measured_fraction_theta_full 0.966
_diffrn_measured_fraction_theta_max 0.962
_diffrn_measurement_device_type 'Nonius CAD4'
_diffrn_measurement_method \w/2\q
_diffrn_radiation_type MoK\a
_diffrn_radiation_wavelength 0.71073
_diffrn_reflns_av_R_equivalents 0.0590
_diffrn_reflns_av_unetI/netI 0.1144
_diffrn_reflns_Laue_measured_fraction_full 0.966
_diffrn_reflns_Laue_measured_fraction_max 0.962
_diffrn_reflns_number 3526
_diffrn_reflns_point_group_measured_fraction_full 0.966
_diffrn_reflns_point_group_measured_fraction_max 0.962
_diffrn_reflns_theta_full 25.242
_diffrn_reflns_theta_max 25.364
_diffrn_reflns_theta_min 2.545
_exptl_absorpt_coefficient_mu 0.089
_exptl_crystal_colour red
_exptl_crystal_density_diffrn 1.351
_exptl_crystal_description needlelike
_exptl_crystal_F_000 784
_exptl_crystal_preparation ', Luminescent'
_exptl_crystal_recrystallization_method 'Re-crystallisation from solvent: acetonitrile/dichloromethane'
_exptl_crystal_size_max 0.200
_exptl_crystal_size_mid 0.100
_exptl_crystal_size_min 0.100
_refine_diff_density_max 0.190
_refine_diff_density_min -0.165
_refine_diff_density_rms 0.040
_refine_ls_extinction_method none
_refine_ls_goodness_of_fit_ref 1.000
_refine_ls_hydrogen_treatment constr
_refine_ls_matrix_type full
_refine_ls_number_parameters 262
_refine_ls_number_reflns 3268
_refine_ls_number_restraints 0
_refine_ls_restrained_S_all 1.000
_refine_ls_R_factor_all 0.2004
_refine_ls_R_factor_gt 0.0777
_refine_ls_shift/su_max 0.000
_refine_ls_shift/su_mean 0.000
_refine_ls_structure_factor_coef Fsqd
_refine_ls_weighting_details 'w=1/[\s^2^(Fo^2^)+(0.0430P)^2^] where P=(Fo^2^+2Fc^2^)/3'
_refine_ls_weighting_scheme calc
_refine_ls_wR_factor_gt 0.1285
_refine_ls_wR_factor_ref 0.1651
_reflns_Friedel_coverage 0.000
_reflns_number_gt 1310
_reflns_number_total 3268
_reflns_threshold_expression 'I > 2\s(I)'
_cod_data_source_file c6ra27458g2.cif
_cod_data_source_block X
_cod_original_cell_volume 1855.5(7)
_cod_database_code 7227548
_shelx_space_group_comment
;
The symmetry employed for this shelxl refinement is uniquely defined
by the following loop, which should always be used as a source of
symmetry information in preference to the above space-group names.
They are only intended as comments.
;
_shelx_estimated_absorpt_t_min 0.982
_shelx_estimated_absorpt_t_max 0.991
_shelxl_version_number 2014-3

loop_
_space_group_symop_operation_xyz
'x, y, z'
'-x+1/2, y+1/2, -z+1/2'
'-x, -y, -z'
'x-1/2, -y-1/2, z-1/2'

loop_
_atom_site_label
_atom_site_type_symbol
_atom_site_fract_x
_atom_site_fract_y
_atom_site_fract_z
_atom_site_U_iso_or_equiv
_atom_site_adp_type
_atom_site_occupancy
_atom_site_site_symmetry_order
_atom_site_calc_flag
_atom_site_refinement_flags_posn
_atom_site_refinement_flags_adp
N N 0.4235(6) 0.0447(7) -0.19953(15) 0.0806(14) Uani 1 1 d . .
C1 C 0.1692(5) 0.6976(5) 0.07048(11) 0.0436(10) Uani 1 1 d . .
O1 O 0.2388(5) 0.6766(5) -0.08530(9) 0.1005(13) Uani 1 1 d . .
C2 C 0.1085(5) 0.8613(5) 0.05582(12) 0.0524(11) Uani 1 1 d . .
H2A H 0.1048 0.8832 0.0273 0.063 Uiso 1 1 calc R U
O2 O 0.4011(5) 0.0900(5) -0.23550(11) 0.1123(15) Uani 1 1 d . .
C3 C 0.0562(5) 0.9862(5) 0.08161(11) 0.0551(12) Uani 1 1 d . .
H3A H 0.0177 1.0907 0.0706 0.066 Uiso 1 1 calc R U
O3 O 0.4794(6) -0.0957(5) -0.18875(12) 0.1132(16) Uani 1 1 d . .
C4 C 0.0599(5) 0.9579(5) 0.12605(11) 0.0447(11) Uani 1 1 d . .
C5 C 0.1180(5) 0.7995(5) 0.14167(10) 0.0428(10) Uani 1 1 d . .
C6 C 0.1721(5) 0.6687(5) 0.11407(11) 0.0424(10) Uani 1 1 d . .
C7 C 0.0068(6) 1.0831(5) 0.15329(13) 0.0615(13) Uani 1 1 d . .
H7A H -0.0318 1.1887 0.1430 0.074 Uiso 1 1 calc R U
C8 C 0.0111(6) 1.0508(6) 0.19572(13) 0.0666(14) Uani 1 1 d . .
H8A H -0.0239 1.1357 0.2137 0.080 Uiso 1 1 calc R U
C9 C 0.0668(6) 0.8945(6) 0.21181(13) 0.0622(13) Uani 1 1 d . .
H9A H 0.0678 0.8744 0.2404 0.075 Uiso 1 1 calc R U
C10 C 0.1206(5) 0.7686(6) 0.18550(12) 0.0513(11) Uani 1 1 d . .
C11 C 0.1798(6) 0.6060(6) 0.20041(13) 0.0594(12) Uani 1 1 d . .
H11A H 0.1838 0.5847 0.2290 0.071 Uiso 1 1 calc R U
C12 C 0.2304(5) 0.4814(6) 0.17473(12) 0.0572(12) Uani 1 1 d . .
H12A H 0.2664 0.3764 0.1859 0.069 Uiso 1 1 calc R U
C13 C 0.2297(5) 0.5073(5) 0.13087(12) 0.0473(10) Uani 1 1 d . .
C14 C 0.2827(6) 0.3846(6) 0.10317(13) 0.0636(13) Uani 1 1 d . .
H14A H 0.3218 0.2791 0.1135 0.076 Uiso 1 1 calc R U
C15 C 0.2792(6) 0.4142(6) 0.06102(14) 0.0632(13) Uani 1 1 d . .
H15A H 0.3148 0.3276 0.0436 0.076 Uiso 1 1 calc R U
C16 C 0.2247(5) 0.5683(5) 0.04364(12) 0.0471(11) Uani 1 1 d . .
C17 C 0.2302(5) 0.5945(6) -0.00099(12) 0.0574(12) Uani 1 1 d . .
H17A H 0.2056 0.7049 -0.0103 0.069 Uiso 1 1 calc R U
C18 C 0.2657(5) 0.4825(6) -0.03044(12) 0.0620(13) Uani 1 1 d . .
H18A H 0.2888 0.3698 -0.0228 0.074 Uiso 1 1 calc R U
C19 C 0.2694(6) 0.5311(6) -0.07456(13) 0.0572(12) Uani 1 1 d . .
C20 C 0.3097(5) 0.3994(6) -0.10608(12) 0.0546(12) Uani 1 1 d . .
C21 C 0.3635(6) 0.2373(6) -0.09560(12) 0.0617(13) Uani 1 1 d . .
H21A H 0.3749 0.2056 -0.0676 0.074 Uiso 1 1 calc R U
C22 C 0.4015(6) 0.1186(6) -0.12622(15) 0.0678(14) Uani 1 1 d . .
H22A H 0.4362 0.0079 -0.1190 0.081 Uiso 1 1 calc R U
C23 C 0.3864(6) 0.1692(7) -0.16661(14) 0.0572(12) Uani 1 1 d . .
C24 C 0.3354(5) 0.3290(6) -0.17842(13) 0.0606(13) Uani 1 1 d . .
H24A H 0.3272 0.3598 -0.2065 0.073 Uiso 1 1 calc R U
C25 C 0.2956(6) 0.4456(6) -0.14794(12) 0.0634(13) Uani 1 1 d . .
H25A H 0.2594 0.5554 -0.1556 0.076 Uiso 1 1 calc R U

loop_
_atom_site_aniso_label
_atom_site_aniso_U_11
_atom_site_aniso_U_22
_atom_site_aniso_U_33
_atom_site_aniso_U_23
_atom_site_aniso_U_13
_atom_site_aniso_U_12
N 0.068(3) 0.100(4) 0.077(3) -0.038(3) 0.029(3) 0.000(3)
C1 0.043(2) 0.045(3) 0.044(2) 0.002(2) 0.0065(19) -0.001(2)
O1 0.159(4) 0.085(3) 0.058(2) -0.007(2) 0.007(2) 0.054(3)
C2 0.068(3) 0.050(3) 0.040(2) -0.007(2) 0.002(2) 0.006(2)
O2 0.141(4) 0.141(4) 0.060(2) -0.032(3) 0.043(2) 0.007(3)
C3 0.068(3) 0.049(3) 0.048(3) 0.003(2) 0.005(2) 0.002(2)
O3 0.138(4) 0.101(3) 0.104(3) -0.034(3) 0.029(3) 0.038(3)
C4 0.039(2) 0.050(3) 0.047(2) 0.000(2) 0.009(2) -0.002(2)
C5 0.041(2) 0.057(3) 0.030(2) -0.004(2) 0.0045(17) -0.014(2)
C6 0.034(2) 0.052(3) 0.042(2) -0.001(2) 0.0064(18) -0.007(2)
C7 0.074(3) 0.055(3) 0.058(3) -0.010(3) 0.020(2) -0.004(3)
C8 0.067(3) 0.085(4) 0.049(3) -0.014(3) 0.017(2) -0.012(3)
C9 0.060(3) 0.089(4) 0.039(2) -0.016(3) 0.006(2) -0.010(3)
C10 0.049(3) 0.066(3) 0.039(2) 0.000(2) 0.0061(19) -0.015(2)
C11 0.063(3) 0.071(3) 0.045(3) 0.010(3) 0.004(2) -0.011(3)
C12 0.066(3) 0.050(3) 0.054(3) 0.014(2) 0.000(2) -0.007(3)
C13 0.046(3) 0.044(3) 0.052(3) 0.003(2) 0.004(2) -0.006(2)
C14 0.076(3) 0.055(3) 0.060(3) -0.002(3) 0.003(2) 0.001(3)
C15 0.066(3) 0.061(3) 0.063(3) -0.017(3) 0.011(2) -0.003(3)
C16 0.038(3) 0.056(3) 0.048(3) -0.006(2) 0.007(2) 0.004(2)
C17 0.055(3) 0.063(3) 0.054(3) 0.000(2) 0.002(2) 0.008(2)
C18 0.067(3) 0.067(3) 0.053(3) -0.016(3) 0.013(2) 0.010(3)
C19 0.054(3) 0.072(4) 0.046(3) -0.011(3) 0.004(2) 0.011(3)
C20 0.039(3) 0.080(4) 0.045(2) -0.009(3) 0.001(2) 0.002(3)
C21 0.059(3) 0.082(4) 0.044(3) -0.009(3) 0.001(2) 0.002(3)
C22 0.061(3) 0.068(3) 0.075(3) -0.013(3) 0.010(3) 0.012(3)
C23 0.048(3) 0.072(3) 0.053(3) -0.017(3) 0.010(2) -0.009(3)
C24 0.062(3) 0.077(3) 0.045(3) -0.016(3) 0.017(2) -0.002(3)
C25 0.068(3) 0.077(3) 0.046(3) -0.007(3) 0.016(2) 0.007(3)

loop_
_atom_type_symbol
_atom_type_description
_atom_type_scat_dispersion_real
_atom_type_scat_dispersion_imag
_atom_type_scat_source
C C 0.0033 0.0016 'International Tables Vol C Tables 4.2.6.8 and 6.1.1.4'
H H 0.0000 0.0000 'International Tables Vol C Tables 4.2.6.8 and 6.1.1.4'
N N 0.0061 0.0033 'International Tables Vol C Tables 4.2.6.8 and 6.1.1.4'
O O 0.0106 0.0060 'International Tables Vol C Tables 4.2.6.8 and 6.1.1.4'

loop_
_geom_angle_atom_site_label_1
_geom_angle_atom_site_label_2
_geom_angle_atom_site_label_3
_geom_angle
O2 N O3 124.0(5)
O2 N C23 117.9(5)
O3 N C23 118.1(5)
C16 C1 C6 120.2(4)
C16 C1 C2 122.9(4)
C6 C1 C2 116.9(4)
C3 C2 C1 123.0(4)
C3 C2 H2A 118.5
C1 C2 H2A 118.5
C2 C3 C4 120.4(4)
C2 C3 H3A 119.8
C4 C3 H3A 119.8
C7 C4 C5 119.8(4)
C7 C4 C3 121.8(4)
C5 C4 C3 118.4(4)
C4 C5 C10 119.2(4)
C4 C5 C6 120.6(3)
C10 C5 C6 120.3(4)
C1 C6 C13 119.9(4)
C1 C6 C5 120.8(4)
C13 C6 C5 119.4(4)
C8 C7 C4 120.1(4)
C8 C7 H7A 119.9
C4 C7 H7A 119.9
C9 C8 C7 121.1(4)
C9 C8 H8A 119.5
C7 C8 H8A 119.5
C10 C9 C8 119.9(4)
C10 C9 H9A 120.0
C8 C9 H9A 120.0
C9 C10 C11 122.2(4)
C9 C10 C5 119.9(4)
C11 C10 C5 117.9(4)
C12 C11 C10 122.5(4)
C12 C11 H11A 118.7
C10 C11 H11A 118.7
C11 C12 C13 121.3(4)
C11 C12 H12A 119.3
C13 C12 H12A 119.3
C14 C13 C12 123.7(4)
C14 C13 C6 117.6(4)
C12 C13 C6 118.7(4)
C15 C14 C13 121.9(4)
C15 C14 H14A 119.0
C13 C14 H14A 119.0
C14 C15 C16 122.1(4)
C14 C15 H15A 118.9
C16 C15 H15A 118.9
C15 C16 C1 118.2(4)
C15 C16 C17 119.7(4)
C1 C16 C17 122.1(4)
C18 C17 C16 129.0(4)
C18 C17 H17A 115.5
C16 C17 H17A 115.5
C17 C18 C19 122.1(4)
C17 C18 H18A 118.9
C19 C18 H18A 118.9
O1 C19 C18 120.3(4)
O1 C19 C20 120.2(4)
C18 C19 C20 119.5(4)
C21 C20 C25 118.8(4)
C21 C20 C19 123.1(4)
C25 C20 C19 118.1(4)
C20 C21 C22 121.1(4)
C20 C21 H21A 119.4
C22 C21 H21A 119.4
C23 C22 C21 118.1(5)
C23 C22 H22A 120.9
C21 C22 H22A 120.9
C22 C23 C24 122.8(5)
C22 C23 N 118.9(5)
C24 C23 N 118.2(5)
C23 C24 C25 118.8(4)
C23 C24 H24A 120.6
C25 C24 H24A 120.6
C24 C25 C20 120.3(4)
C24 C25 H25A 119.8
C20 C25 H25A 119.8

loop_
_geom_bond_atom_site_label_1
_geom_bond_atom_site_label_2
_geom_bond_distance
N O2 1.208(5)
N O3 1.218(5)
N C23 1.479(5)
C1 C16 1.410(5)
C1 C6 1.416(5)
C1 C2 1.429(5)
O1 C19 1.209(5)
C2 C3 1.357(5)
C2 H2A 0.9300
C3 C4 1.442(5)
C3 H3A 0.9300
C4 C7 1.389(5)
C4 C5 1.397(5)
C5 C10 1.426(5)
C5 C6 1.431(5)
C6 C13 1.430(5)
C7 C8 1.383(5)
C7 H7A 0.9300
C8 C9 1.382(5)
C8 H8A 0.9300
C9 C10 1.376(5)
C9 H9A 0.9300
C10 C11 1.421(5)
C11 C12 1.348(5)
C11 H11A 0.9300
C12 C13 1.422(5)
C12 H12A 0.9300
C13 C14 1.385(5)
C14 C15 1.371(5)
C14 H14A 0.9300
C15 C16 1.381(5)
C15 H15A 0.9300
C16 C17 1.450(5)
C17 C18 1.330(5)
C17 H17A 0.9300
C18 C19 1.468(5)
C18 H18A 0.9300
C19 C20 1.490(5)
C20 C21 1.368(5)
C20 C25 1.388(5)
C21 C22 1.397(5)
C21 H21A 0.9300
C22 C23 1.353(5)
C22 H22A 0.9300
C23 C24 1.356(6)
C24 C25 1.386(5)
C24 H24A 0.9300
C25 H25A 0.9300

loop_
_geom_torsion_atom_site_label_1
_geom_torsion_atom_site_label_2
_geom_torsion_atom_site_label_3
_geom_torsion_atom_site_label_4
_geom_torsion
C16 C1 C2 C3 -179.5(4)
C6 C1 C2 C3 0.3(6)
C1 C2 C3 C4 0.0(6)
C2 C3 C4 C7 -179.9(4)
C2 C3 C4 C5 -0.1(6)
C7 C4 C5 C10 0.4(6)
C3 C4 C5 C10 -179.3(3)
C7 C4 C5 C6 179.6(3)
C3 C4 C5 C6 -0.1(5)
C16 C1 C6 C13 -0.7(5)
C2 C1 C6 C13 179.4(4)
C16 C1 C6 C5 179.3(4)
C2 C1 C6 C5 -0.5(5)
C4 C5 C6 C1 0.5(5)
C10 C5 C6 C1 179.6(3)
C4 C5 C6 C13 -179.5(4)
C10 C5 C6 C13 -0.4(5)
C5 C4 C7 C8 -0.1(6)
C3 C4 C7 C8 179.6(4)
C4 C7 C8 C9 -0.4(7)
C7 C8 C9 C10 0.6(7)
C8 C9 C10 C11 179.7(4)
C8 C9 C10 C5 -0.3(6)
C4 C5 C10 C9 -0.2(6)
C6 C5 C10 C9 -179.4(4)
C4 C5 C10 C11 179.8(4)
C6 C5 C10 C11 0.6(5)
C9 C10 C11 C12 179.1(4)
C5 C10 C11 C12 -0.9(6)
C10 C11 C12 C13 0.9(6)
C11 C12 C13 C14 179.1(4)
C11 C12 C13 C6 -0.7(6)
C1 C6 C13 C14 0.6(5)
C5 C6 C13 C14 -179.4(4)
C1 C6 C13 C12 -179.6(3)
C5 C6 C13 C12 0.4(5)
C12 C13 C14 C15 179.6(4)
C6 C13 C14 C15 -0.6(6)
C13 C14 C15 C16 0.7(7)
C14 C15 C16 C1 -0.8(6)
C14 C15 C16 C17 177.7(4)
C6 C1 C16 C15 0.8(6)
C2 C1 C16 C15 -179.4(4)
C6 C1 C16 C17 -177.7(3)
C2 C1 C16 C17 2.2(6)
C15 C16 C17 C18 7.3(7)
C1 C16 C17 C18 -174.3(4)
C16 C17 C18 C19 -178.7(4)
C17 C18 C19 O1 -0.4(7)
C17 C18 C19 C20 -179.9(4)
O1 C19 C20 C21 173.1(5)
C18 C19 C20 C21 -7.4(6)
O1 C19 C20 C25 -5.4(6)
C18 C19 C20 C25 174.1(4)
C25 C20 C21 C22 -0.9(6)
C19 C20 C21 C22 -179.3(4)
C20 C21 C22 C23 1.0(6)
C21 C22 C23 C24 -0.3(7)
C21 C22 C23 N -179.1(4)
O2 N C23 C22 176.6(5)
O3 N C23 C22 -5.3(7)
O2 N C23 C24 -2.2(6)
O3 N C23 C24 175.8(5)
C22 C23 C24 C25 -0.5(7)
N C23 C24 C25 178.3(4)
C23 C24 C25 C20 0.6(6)
C21 C20 C25 C24 0.1(6)
C19 C20 C25 C24 178.6(4)
